data_7158958
loop_
_publ_author_name
'Ge, Zhan-Peng'
'Zhou, Bin'
'Zimbres, Flavia M.'
'Haney, Reagan S.'
'Liu, Qun-Fang'
'Wu, Yan'
'Cassera , Maria B.'
'Zhao, Jin-Xin'
'Yue, Jian-Min'

_publ_section_title
;
 Cephalotane-type C20 Diterpenoids from Cephalotaxus fortunei var. alpina
;
_journal_name_full 'Organic &amp; Biomolecular Chemistry'
_journal_paper_doi 10.1039/D2OB01748B
_journal_year 2022
_chemical_absolute_configuration rmad
_chemical_formula_moiety 'C20 H22 O6'
_chemical_formula_sum 'C20 H22 O6'
_chemical_formula_weight 358.37
_space_group_crystal_system orthorhombic
_space_group_IT_number 19
_space_group_name_Hall 'P 2ac 2ab'
_space_group_name_H-M_alt 'P 21 21 21'
_atom_sites_solution_hydrogens geom
_atom_sites_solution_primary dual
_audit_creation_date 2018-03-08
_audit_creation_method
;
Olex2 1.2
(compiled 2017.08.10 svn.r3458 for OlexSys, GUI svn.r5381)
;
_audit_update_record
;
2022-09-04 deposited with the CCDC.	2022-10-27 downloaded from the CCDC.
;
_cell_angle_alpha 90
_cell_angle_beta 90
_cell_angle_gamma 90
_cell_formula_units_Z 4
_cell_length_a 7.8681(4)
_cell_length_b 11.4609(5)
_cell_length_c 18.4466(9)
_cell_measurement_reflns_used 9874
_cell_measurement_temperature 303(2)
_cell_measurement_theta_max 56.99
_cell_measurement_theta_min 3.356
_cell_volume 1663.43(14)
_computing_cell_refinement 'SAINT v8.37A (Bruker, 2015)'
_computing_data_reduction 'SAINT v8.37A (Bruker, 2015)'
_computing_molecular_graphics 'Olex2 (Dolomanov et al., 2009)'
_computing_publication_material 'Olex2 (Dolomanov et al., 2009)'
_computing_structure_refinement 'ShelXL (Sheldrick, 2015)'
_computing_structure_solution 'ShelXT (Sheldrick, 2015)'
_diffrn_ambient_temperature 303.3
_diffrn_measured_fraction_theta_full 0.971
_diffrn_measured_fraction_theta_max 0.971
_diffrn_measurement_device_type 'Bruker D8 Venture'
_diffrn_measurement_method '\f and \w scans'
_diffrn_radiation_type GaK\a
_diffrn_radiation_wavelength 1.34139
_diffrn_reflns_av_R_equivalents 0.0378
_diffrn_reflns_av_unetI/netI 0.0244
_diffrn_reflns_Laue_measured_fraction_full 0.971
_diffrn_reflns_Laue_measured_fraction_max 0.971
_diffrn_reflns_limit_h_max 9
_diffrn_reflns_limit_h_min -9
_diffrn_reflns_limit_k_max 14
_diffrn_reflns_limit_k_min -14
_diffrn_reflns_limit_l_max 23
_diffrn_reflns_limit_l_min -20
_diffrn_reflns_number 17749
_diffrn_reflns_point_group_measured_fraction_full 0.975
_diffrn_reflns_point_group_measured_fraction_max 0.974
_diffrn_reflns_theta_full 53.594
_diffrn_reflns_theta_max 57.057
_diffrn_reflns_theta_min 6.433
_diffrn_standards_number 0
_exptl_absorpt_coefficient_mu 0.561
_exptl_absorpt_correction_T_max 0.7512
_exptl_absorpt_correction_T_min 0.5370
_exptl_absorpt_correction_type multi-scan
_exptl_absorpt_process_details
'SADABS-2016/2 (Bruker,2016/2) was used for absorption correction. wR2(int) was 0.0941 before and 0.0560 after correction. The Ratio of minimum to maximum transmission is 0.7149. The \l/2 correction factor is Not present.'
_exptl_crystal_colour colourless
_exptl_crystal_density_diffrn 1.431
_exptl_crystal_description block
_exptl_crystal_F_000 760
_exptl_crystal_size_max 0.15
_exptl_crystal_size_mid 0.12
_exptl_crystal_size_min 0.08
_refine_diff_density_max 0.314
_refine_diff_density_min -0.287
_refine_diff_density_rms 0.030
_refine_ls_abs_structure_details
;
 Flack x determined using 1329 quotients [(I+)-(I-)]/[(I+)+(I-)]
 (Parsons, Flack and Wagner, Acta Cryst. B69 (2013) 249-259).
;
_refine_ls_abs_structure_Flack 0.00(6)
_refine_ls_extinction_method none
_refine_ls_goodness_of_fit_ref 1.033
_refine_ls_hydrogen_treatment constr
_refine_ls_matrix_type full
_refine_ls_number_parameters 238
_refine_ls_number_reflns 3328
_refine_ls_number_restraints 0
_refine_ls_restrained_S_all 1.033
_refine_ls_R_factor_all 0.0351
_refine_ls_R_factor_gt 0.0342
_refine_ls_shift/su_max 0.003
_refine_ls_shift/su_mean 0.000
_refine_ls_structure_factor_coef Fsqd
_refine_ls_weighting_details 'w=1/[\s^2^(Fo^2^)+(0.0540P)^2^+0.2248P] where P=(Fo^2^+2Fc^2^)/3'
_refine_ls_weighting_scheme calc
_refine_ls_wR_factor_gt 0.0915
_refine_ls_wR_factor_ref 0.0924
_reflns_Friedel_coverage 0.739
_reflns_Friedel_fraction_full 0.981
_reflns_Friedel_fraction_max 0.978
_reflns_number_gt 3214
_reflns_number_total 3328
_reflns_threshold_expression 'I > 2\s(I)'
_cod_data_source_file d2ob01748b2.cif
_cod_data_source_block mjr18031_0m
_cod_database_code 7158958
_shelx_shelxl_version_number 2016/6
_shelx_space_group_comment
;
The symmetry employed for this shelxl refinement is uniquely defined
by the following loop, which should always be used as a source of
symmetry information in preference to the above space-group names.
They are only intended as comments.
;
_shelx_estimated_absorpt_t_max 0.956
_shelx_estimated_absorpt_t_min 0.921
_olex2_refinement_description
;
1. Fixed Uiso
 At 1.2 times of:
  All C(H) groups, All C(H,H) groups
 At 1.5 times of:
  All C(H,H,H) groups, All O(H) groups
2.a Ternary CH refined with riding coordinates:
 C1(H1), C2(H2A), C4(H4), C10(H10), C14(H14), C20(H20)
2.b Secondary CH2 refined with riding coordinates:
 C3(H3A,H3B), C6(H6A,H6B), C7(H7A,H7B), C15(H15A,H15B)
2.c Aromatic/amide H refined with riding coordinates:
 C13(H13)
2.d Idealised Me refined as rotating group:
 C16(H16A,H16B,H16C), C19(H19A,H19B,H19C)
2.e Idealised tetrahedral OH refined as rotating group:
 O2(H2)
;
_olex2_submission_special_instructions 'No special instructions were received'

loop_
_space_group_symop_operation_xyz
'x, y, z'
'-x+1/2, -y, z+1/2'
'-x, y+1/2, -z+1/2'
'x+1/2, -y+1/2, -z'

loop_
_atom_site_label
_atom_site_type_symbol
_atom_site_fract_x
_atom_site_fract_y
_atom_site_fract_z
_atom_site_U_iso_or_equiv
_atom_site_adp_type
_atom_site_occupancy
_atom_site_site_symmetry_order
_atom_site_calc_flag
_atom_site_refinement_flags_posn
_atom_site_refinement_flags_adp
_atom_site_refinement_flags_occupancy
_atom_site_disorder_assembly
_atom_site_disorder_group
O1 O 0.69723(17) 0.30312(14) 0.75095(8) 0.0448(3) Uani 1 1 d . . . . .
O2 O 0.42504(19) 0.17910(11) 0.73403(8) 0.0423(4) Uani 1 1 d . . . . .
H2 H 0.346649 0.140385 0.717309 0.063 Uiso 1 1 calc GR . . . .
O3 O 0.5516(2) 0.39792(18) 0.50429(9) 0.0619(5) Uani 1 1 d . . . . .
O4 O 0.2953(3) 0.35372(15) 0.46508(9) 0.0634(5) Uani 1 1 d . . . . .
O5 O 0.1566(2) 0.30502(15) 0.85961(9) 0.0533(4) Uani 1 1 d . . . . .
O6 O 0.0963(2) 0.14725(13) 0.79493(11) 0.0571(4) Uani 1 1 d . . . . .
C1 C 0.6258(3) 0.3567(2) 0.62861(12) 0.0452(5) Uani 1 1 d . . . . .
H1 H 0.695717 0.288323 0.617333 0.054 Uiso 1 1 calc R . . . .
C2 C 0.6418(3) 0.4452(3) 0.56727(13) 0.0574(6) Uani 1 1 d . . . . .
H2A H 0.761885 0.457229 0.555301 0.069 Uiso 1 1 calc R . . . .
C3 C 0.5595(4) 0.5602(2) 0.58490(14) 0.0606(6) Uani 1 1 d . . . . .
H3A H 0.561885 0.610703 0.542706 0.073 Uiso 1 1 calc R . . . .
H3B H 0.621050 0.598453 0.623792 0.073 Uiso 1 1 calc R . . . .
C4 C 0.3754(3) 0.53795(18) 0.60804(12) 0.0475(5) Uani 1 1 d . . . . .
H4 H 0.368281 0.550418 0.660514 0.057 Uiso 1 1 calc R . . . .
C5 C 0.3259(3) 0.40801(17) 0.59250(11) 0.0391(4) Uani 1 1 d . . . . .
C6 C 0.1368(3) 0.3799(2) 0.60468(12) 0.0479(5) Uani 1 1 d . . . . .
H6A H 0.077017 0.451676 0.615926 0.057 Uiso 1 1 calc R . . . .
H6B H 0.089566 0.349114 0.560045 0.057 Uiso 1 1 calc R . . . .
C7 C 0.1058(3) 0.29232(18) 0.66547(12) 0.0432(5) Uani 1 1 d . . . . .
H7A H 0.137570 0.214995 0.648939 0.052 Uiso 1 1 calc R . . . .
H7B H -0.014409 0.291061 0.677127 0.052 Uiso 1 1 calc R . . . .
C8 C 0.2072(2) 0.32219(16) 0.73383(11) 0.0365(4) Uani 1 1 d . . . . .
C9 C 0.3987(2) 0.29992(15) 0.71733(10) 0.0325(4) Uani 1 1 d . . . . .
C10 C 0.4386(2) 0.31898(16) 0.63515(10) 0.0366(4) Uani 1 1 d . . . . .
H10 H 0.427524 0.243192 0.611005 0.044 Uiso 1 1 calc R . . . .
C11 C 0.5393(2) 0.37050(15) 0.75731(10) 0.0339(4) Uani 1 1 d . . . . .
C12 C 0.5278(3) 0.42705(17) 0.83034(10) 0.0370(4) Uani 1 1 d . . . . .
C13 C 0.3862(3) 0.44797(18) 0.86710(12) 0.0444(5) Uani 1 1 d . . . . .
H13 H 0.401350 0.480345 0.912881 0.053 Uiso 1 1 calc R . . . .
C14 C 0.2057(3) 0.4269(2) 0.84540(12) 0.0453(5) Uani 1 1 d . . . . .
H14 H 0.131638 0.478776 0.873405 0.054 Uiso 1 1 calc R . . . .
C15 C 0.1679(3) 0.44226(17) 0.76544(12) 0.0415(4) Uani 1 1 d . . . . .
H15A H 0.240061 0.501742 0.744178 0.050 Uiso 1 1 calc R . . . .
H15B H 0.049849 0.463195 0.757681 0.050 Uiso 1 1 calc R . . . .
C16 C 0.6972(3) 0.4591(2) 0.86350(13) 0.0483(5) Uani 1 1 d . . . . .
H16A H 0.761796 0.389460 0.872286 0.072 Uiso 1 1 calc GR . . . .
H16B H 0.678772 0.499327 0.908463 0.072 Uiso 1 1 calc GR . . . .
H16C H 0.758529 0.508827 0.830809 0.072 Uiso 1 1 calc GR . . . .
C17 C 0.1487(3) 0.24559(19) 0.79692(13) 0.0447(5) Uani 1 1 d . . . . .
C18 C 0.3828(3) 0.38435(19) 0.51491(12) 0.0487(5) Uani 1 1 d . . . . .
C19 C 0.2571(4) 0.6264(2) 0.5713(2) 0.0755(9) Uani 1 1 d . . . . .
H19A H 0.249547 0.609217 0.520461 0.113 Uiso 1 1 calc GR . . . .
H19B H 0.301577 0.703701 0.577765 0.113 Uiso 1 1 calc GR . . . .
H19C H 0.146033 0.621651 0.592663 0.113 Uiso 1 1 calc GR . . . .
C20 C 0.6718(2) 0.40113(19) 0.70346(11) 0.0410(4) Uani 1 1 d . . . . .
H20 H 0.739608 0.472236 0.709208 0.049 Uiso 1 1 calc R . . . .

loop_
_atom_site_aniso_label
_atom_site_aniso_U_11
_atom_site_aniso_U_22
_atom_site_aniso_U_33
_atom_site_aniso_U_23
_atom_site_aniso_U_13
_atom_site_aniso_U_12
O1 0.0343(7) 0.0573(8) 0.0429(8) -0.0006(7) -0.0047(6) 0.0138(6)
O2 0.0481(8) 0.0304(6) 0.0484(8) -0.0012(6) -0.0066(6) 0.0048(6)
O3 0.0694(12) 0.0845(13) 0.0317(8) -0.0042(8) 0.0021(8) 0.0007(10)
O4 0.0976(14) 0.0564(9) 0.0361(8) -0.0066(7) -0.0220(9) -0.0025(9)
O5 0.0560(9) 0.0569(9) 0.0471(8) 0.0011(7) 0.0096(7) -0.0102(8)
O6 0.0519(9) 0.0457(8) 0.0738(11) 0.0057(8) 0.0026(8) -0.0113(7)
C1 0.0393(10) 0.0604(12) 0.0359(10) -0.0068(9) 0.0015(8) 0.0058(9)
C2 0.0526(13) 0.0838(17) 0.0357(11) 0.0024(11) 0.0012(10) -0.0091(12)
C3 0.0708(16) 0.0622(14) 0.0489(13) 0.0086(12) -0.0075(12) -0.0171(13)
C4 0.0682(14) 0.0407(10) 0.0336(10) -0.0065(8) -0.0023(9) -0.0042(10)
C5 0.0469(11) 0.0381(9) 0.0324(9) -0.0027(7) -0.0088(8) 0.0026(8)
C6 0.0459(11) 0.0495(11) 0.0482(12) -0.0022(9) -0.0171(9) 0.0047(9)
C7 0.0340(9) 0.0438(10) 0.0516(12) -0.0060(9) -0.0096(9) -0.0011(8)
C8 0.0319(9) 0.0349(9) 0.0428(10) -0.0025(8) -0.0032(8) 0.0025(7)
C9 0.0338(9) 0.0301(8) 0.0337(9) -0.0020(7) -0.0039(7) 0.0056(7)
C10 0.0411(10) 0.0365(9) 0.0321(9) -0.0057(7) -0.0052(8) 0.0055(8)
C11 0.0300(8) 0.0375(9) 0.0342(9) -0.0019(7) -0.0046(7) 0.0055(7)
C12 0.0431(10) 0.0374(9) 0.0306(9) 0.0002(8) -0.0051(8) -0.0009(8)
C13 0.0541(12) 0.0464(11) 0.0326(10) -0.0071(8) 0.0021(9) -0.0014(9)
C14 0.0433(11) 0.0471(11) 0.0454(12) -0.0071(9) 0.0096(9) 0.0024(9)
C15 0.0367(10) 0.0398(9) 0.0480(11) -0.0045(8) 0.0025(8) 0.0076(8)
C16 0.0497(12) 0.0530(12) 0.0421(11) -0.0006(9) -0.0135(10) -0.0065(10)
C17 0.0350(9) 0.0463(11) 0.0526(12) 0.0025(9) 0.0010(9) -0.0012(8)
C18 0.0711(15) 0.0410(10) 0.0341(11) -0.0024(8) -0.0112(10) 0.0032(10)
C19 0.088(2) 0.0421(12) 0.097(2) 0.0004(14) 0.0026(18) 0.0126(13)
C20 0.0334(9) 0.0529(11) 0.0366(10) -0.0005(8) -0.0026(8) 0.0016(8)

loop_
_atom_type_symbol
_atom_type_description
_atom_type_scat_dispersion_real
_atom_type_scat_dispersion_imag
_atom_type_scat_source
C C 0.0150 0.0070 'International Tables Vol C Tables 4.2.6.8 and 6.1.1.4'
H H 0.0000 0.0000 'International Tables Vol C Tables 4.2.6.8 and 6.1.1.4'
O O 0.0410 0.0250 'International Tables Vol C Tables 4.2.6.8 and 6.1.1.4'

loop_
_geom_angle_atom_site_label_1
_geom_angle_atom_site_label_2
_geom_angle_atom_site_label_3
_geom_angle
_geom_angle_site_symmetry_1
_geom_angle_site_symmetry_3
_geom_angle_publ_flag
C20 O1 C11 61.31(12) . . ?
C9 O2 H2 109.5 . . ?
C18 O3 C2 113.80(18) . . ?
C17 O5 C14 109.87(16) . . ?
C2 C1 H1 109.2 . . ?
C2 C1 C10 108.90(18) . . ?
C10 C1 H1 109.2 . . ?
C20 C1 H1 109.2 . . ?
C20 C1 C2 115.7(2) . . ?
C20 C1 C10 104.54(16) . . ?
O3 C2 C1 107.6(2) . . ?
O3 C2 H2A 109.9 . . ?
O3 C2 C3 106.7(2) . . ?
C1 C2 H2A 109.9 . . ?
C3 C2 C1 112.8(2) . . ?
C3 C2 H2A 109.9 . . ?
C2 C3 H3A 109.9 . . ?
C2 C3 H3B 109.9 . . ?
C2 C3 C4 108.7(2) . . ?
H3A C3 H3B 108.3 . . ?
C4 C3 H3A 109.9 . . ?
C4 C3 H3B 109.9 . . ?
C3 C4 H4 107.8 . . ?
C3 C4 C5 110.1(2) . . ?
C3 C4 C19 109.9(2) . . ?
C5 C4 H4 107.8 . . ?
C19 C4 H4 107.8 . . ?
C19 C4 C5 113.36(19) . . ?
C6 C5 C4 114.39(18) . . ?
C6 C5 C10 109.78(17) . . ?
C10 C5 C4 112.78(16) . . ?
C18 C5 C4 105.54(17) . . ?
C18 C5 C6 112.59(18) . . ?
C18 C5 C10 100.92(16) . . ?
C5 C6 H6A 108.8 . . ?
C5 C6 H6B 108.8 . . ?
H6A C6 H6B 107.7 . . ?
C7 C6 C5 113.58(16) . . ?
C7 C6 H6A 108.8 . . ?
C7 C6 H6B 108.8 . . ?
C6 C7 H7A 109.2 . . ?
C6 C7 H7B 109.2 . . ?
C6 C7 C8 112.02(16) . . ?
H7A C7 H7B 107.9 . . ?
C8 C7 H7A 109.2 . . ?
C8 C7 H7B 109.2 . . ?
C7 C8 C9 107.85(16) . . ?
C15 C8 C7 114.25(16) . . ?
C15 C8 C9 114.72(16) . . ?
C15 C8 C17 99.54(17) . . ?
C17 C8 C7 109.97(16) . . ?
C17 C8 C9 110.24(16) . . ?
O2 C9 C8 104.82(15) . . ?
O2 C9 C10 108.32(14) . . ?
O2 C9 C11 107.32(14) . . ?
C8 C9 C10 111.15(15) . . ?
C11 C9 C8 120.63(15) . . ?
C11 C9 C10 104.14(15) . . ?
C1 C10 C5 108.65(17) . . ?
C1 C10 C9 107.90(16) . . ?
C1 C10 H10 107.4 . . ?
C5 C10 H10 107.4 . . ?
C9 C10 C5 117.70(16) . . ?
C9 C10 H10 107.4 . . ?
O1 C11 C9 106.88(14) . . ?
O1 C11 C12 110.53(14) . . ?
O1 C11 C20 58.36(12) . . ?
C12 C11 C9 127.48(16) . . ?
C20 C11 C9 107.78(15) . . ?
C20 C11 C12 122.87(16) . . ?
C11 C12 C16 114.58(17) . . ?
C13 C12 C11 126.08(18) . . ?
C13 C12 C16 119.32(18) . . ?
C12 C13 H13 115.4 . . ?
C12 C13 C14 129.18(19) . . ?
C14 C13 H13 115.4 . . ?
O5 C14 C13 110.79(19) . . ?
O5 C14 H14 109.0 . . ?
O5 C14 C15 103.42(17) . . ?
C13 C14 H14 109.0 . . ?
C13 C14 C15 115.37(18) . . ?
C15 C14 H14 109.0 . . ?
C8 C15 H15A 111.1 . . ?
C8 C15 H15B 111.1 . . ?
C14 C15 C8 103.14(17) . . ?
C14 C15 H15A 111.1 . . ?
C14 C15 H15B 111.1 . . ?
H15A C15 H15B 109.1 . . ?
C12 C16 H16A 109.5 . . ?
C12 C16 H16B 109.5 . . ?
C12 C16 H16C 109.5 . . ?
H16A C16 H16B 109.5 . . ?
H16A C16 H16C 109.5 . . ?
H16B C16 H16C 109.5 . . ?
O5 C17 C8 110.50(17) . . ?
O6 C17 O5 121.2(2) . . ?
O6 C17 C8 128.3(2) . . ?
O3 C18 C5 113.87(18) . . ?
O4 C18 O3 119.1(2) . . ?
O4 C18 C5 127.0(2) . . ?
C4 C19 H19A 109.5 . . ?
C4 C19 H19B 109.5 . . ?
C4 C19 H19C 109.5 . . ?
H19A C19 H19B 109.5 . . ?
H19A C19 H19C 109.5 . . ?
H19B C19 H19C 109.5 . . ?
O1 C20 C1 109.02(18) . . ?
O1 C20 C11 60.32(12) . . ?
O1 C20 H20 120.5 . . ?
C1 C20 H20 120.5 . . ?
C11 C20 C1 111.32(17) . . ?
C11 C20 H20 120.5 . . ?

loop_
_geom_bond_atom_site_label_1
_geom_bond_atom_site_label_2
_geom_bond_distance
_geom_bond_site_symmetry_2
_geom_bond_publ_flag
O1 C11 1.468(2) . ?
O1 C20 1.438(3) . ?
O2 H2 0.8200 . ?
O2 C9 1.434(2) . ?
O3 C2 1.465(3) . ?
O3 C18 1.351(3) . ?
O4 C18 1.201(3) . ?
O5 C14 1.473(3) . ?
O5 C17 1.343(3) . ?
O6 C17 1.201(3) . ?
C1 H1 0.9800 . ?
C1 C2 1.524(3) . ?
C1 C10 1.540(3) . ?
C1 C20 1.515(3) . ?
C2 H2A 0.9800 . ?
C2 C3 1.504(4) . ?
C3 H3A 0.9700 . ?
C3 H3B 0.9700 . ?
C3 C4 1.532(4) . ?
C4 H4 0.9800 . ?
C4 C5 1.566(3) . ?
C4 C19 1.534(4) . ?
C5 C6 1.538(3) . ?
C5 C10 1.564(3) . ?
C5 C18 1.524(3) . ?
C6 H6A 0.9700 . ?
C6 H6B 0.9700 . ?
C6 C7 1.525(3) . ?
C7 H7A 0.9700 . ?
C7 H7B 0.9700 . ?
C7 C8 1.531(3) . ?
C8 C9 1.558(3) . ?
C8 C15 1.526(3) . ?
C8 C17 1.529(3) . ?
C9 C10 1.563(3) . ?
C9 C11 1.556(3) . ?
C10 H10 0.9800 . ?
C11 C12 1.498(3) . ?
C11 C20 1.482(3) . ?
C12 C13 1.326(3) . ?
C12 C16 1.512(3) . ?
C13 H13 0.9300 . ?
C13 C14 1.495(3) . ?
C14 H14 0.9800 . ?
C14 C15 1.515(3) . ?
C15 H15A 0.9700 . ?
C15 H15B 0.9700 . ?
C16 H16A 0.9600 . ?
C16 H16B 0.9600 . ?
C16 H16C 0.9600 . ?
C19 H19A 0.9600 . ?
C19 H19B 0.9600 . ?
C19 H19C 0.9600 . ?
C20 H20 0.9800 . ?
